data_7048910
loop_
_publ_author_name
'Vasko, Petra'
'Fuentes, M \'Angeles'
'Hicks, Jamie'
'Aldridge, Simon'

_publ_section_title
;
 Reversible O-H bond activation by an intramolecular frustrated Lewis
 pair.
;
_journal_issue 9
_journal_name_full 'Dalton transactions (Cambridge, England : 2003)'
_journal_page_first 2896
_journal_page_last 2899
_journal_paper_doi 10.1039/c9dt00228f
_journal_volume 48
_journal_year 2019
_chemical_formula_moiety 'C40 H26 B F10 O2 P'
_chemical_formula_sum 'C40 H26 B F10 O2 P'
_chemical_formula_weight 770.39
_chemical_melting_point ?
_space_group_crystal_system triclinic
_space_group_IT_number 2
_space_group_name_Hall '-P 1'
_space_group_name_H-M_alt 'P -1'
_symmetry_space_group_name_Hall '-P 1'
_symmetry_space_group_name_H-M 'P -1'
_atom_sites_solution_hydrogens mixed
_atom_sites_solution_primary dual
_audit_creation_method SHELXL-2018/3
_audit_update_record
;
2018-10-11 deposited with the CCDC.
2019-02-07 downloaded from the CCDC.
;
_cell_angle_alpha 100.460(2)
_cell_angle_beta 109.362(2)
_cell_angle_gamma 96.080(2)
_cell_formula_units_Z 2
_cell_length_a 11.3306(2)
_cell_length_b 12.8470(3)
_cell_length_c 12.9284(3)
_cell_measurement_reflns_used 23657
_cell_measurement_temperature 150(2)
_cell_measurement_theta_max 76.1310
_cell_measurement_theta_min 3.5070
_cell_volume 1717.76(7)
_computing_cell_refinement 'CrysAlisPro 1.171.38.43b (Rigaku OD, 2015)'
_computing_data_collection 'CrysAlisPro 1.171.38.43b (Rigaku OD, 2015)'
_computing_data_reduction 'CrysAlisPro 1.171.38.43b (Rigaku OD, 2015)'
_computing_molecular_graphics 'SHELXLE (HUbschle, 2017)'
_computing_publication_material 'CIFTAB-2014/2 (Sheldrick, 2014)'
_computing_structure_refinement 'SHELXL-2018/3 (Sheldrick, 2018)'
_computing_structure_solution 'SHELXT (Sheldrick, 2015)'
_diffrn_ambient_temperature 150(2)
_diffrn_detector_area_resol_mean 10.4102
_diffrn_measured_fraction_theta_full 1.000
_diffrn_measured_fraction_theta_max 0.994
_diffrn_measurement_device_type 'SuperNova, Dual, Cu at zero, Atlas'
_diffrn_measurement_method '\w scans'
_diffrn_radiation_type CuK\a
_diffrn_radiation_wavelength 1.54184
_diffrn_reflns_av_R_equivalents 0.0373
_diffrn_reflns_av_unetI/netI 0.0188
_diffrn_reflns_Laue_measured_fraction_full 1.000
_diffrn_reflns_Laue_measured_fraction_max 0.994
_diffrn_reflns_limit_h_max 14
_diffrn_reflns_limit_h_min -14
_diffrn_reflns_limit_k_max 16
_diffrn_reflns_limit_k_min -16
_diffrn_reflns_limit_l_max 16
_diffrn_reflns_limit_l_min -16
_diffrn_reflns_number 39196
_diffrn_reflns_point_group_measured_fraction_full 1.000
_diffrn_reflns_point_group_measured_fraction_max 0.994
_diffrn_reflns_theta_full 67.684
_diffrn_reflns_theta_max 76.158
_diffrn_reflns_theta_min 3.556
_diffrn_source 'micro-focus sealed X-ray tube'
_exptl_absorpt_coefficient_mu 1.528
_exptl_absorpt_correction_T_max 1.00000
_exptl_absorpt_correction_T_min 0.66141
_exptl_absorpt_correction_type multi-scan
_exptl_absorpt_process_details
;
CrysAlisPro 1.171.38.43b (Rigaku Oxford Diffraction, 2015)
Empirical absorption correction using spherical harmonics,
 implemented in SCALE3 ABSPACK scaling algorithm.
;
_exptl_crystal_colour colourless
_exptl_crystal_density_diffrn 1.489
_exptl_crystal_density_meas ?
_exptl_crystal_description prism
_exptl_crystal_F_000 784
_exptl_crystal_size_max 0.29
_exptl_crystal_size_mid 0.13
_exptl_crystal_size_min 0.09
_refine_diff_density_max 0.327
_refine_diff_density_min -0.310
_refine_diff_density_rms 0.047
_refine_ls_extinction_method none
_refine_ls_goodness_of_fit_ref 1.041
_refine_ls_hydrogen_treatment mixed
_refine_ls_matrix_type full
_refine_ls_number_parameters 493
_refine_ls_number_reflns 7145
_refine_ls_number_restraints 0
_refine_ls_restrained_S_all 1.041
_refine_ls_R_factor_all 0.0348
_refine_ls_R_factor_gt 0.0332
_refine_ls_shift/su_max 0.001
_refine_ls_shift/su_mean 0.000
_refine_ls_structure_factor_coef Fsqd
_refine_ls_weighting_details 'w=1/[\s^2^(Fo^2^)+(0.0481P)^2^+0.6141P] where P=(Fo^2^+2Fc^2^)/3'
_refine_ls_weighting_scheme calc
_refine_ls_wR_factor_gt 0.0873
_refine_ls_wR_factor_ref 0.0888
_reflns_Friedel_coverage 0.000
_reflns_number_gt 6747
_reflns_number_total 7145
_reflns_threshold_expression 'I > 2\s(I)'
_cod_data_source_file c9dt00228f2.cif
_cod_data_source_block 023pvmaf17
_cod_depositor_comments
;
The following automatic conversions were performed:

'_chemical_melting_point' value 'not measured' was changed to '?' -
the value is undefined or not given.

'_exptl_crystal_density_meas' value 'not measured' was changed to '?'
- the value is perceived as not measured.

Automatic conversion script
Id: cif_fix_values 4973 2017-02-22 13:04:09Z antanas 

 Adding full bibliography for 7048909--7048913.cif.
;
_cod_database_code 7048910
_shelx_shelxl_version_number 2018/3
_shelx_space_group_comment
;
The symmetry employed for this shelxl refinement is uniquely defined
by the following loop, which should always be used as a source of
symmetry information in preference to the above space-group names.
They are only intended as comments.
;

loop_
_space_group_symop_operation_xyz
'x, y, z'
'-x, -y, -z'

loop_
_atom_site_label
_atom_site_type_symbol
_atom_site_fract_x
_atom_site_fract_y
_atom_site_fract_z
_atom_site_U_iso_or_equiv
_atom_site_adp_type
_atom_site_occupancy
_atom_site_site_symmetry_order
_atom_site_calc_flag
_atom_site_refinement_flags_posn
_atom_site_refinement_flags_adp
P1 P 0.28839(3) 0.47390(2) 0.69443(2) 0.01780(8) Uani 1 1 d . .
F1 F 0.28977(7) 0.08669(6) 0.66481(6) 0.02953(17) Uani 1 1 d . .
F2 F 0.10120(8) 0.05160(7) 0.73905(9) 0.0424(2) Uani 1 1 d . .
F3 F 0.10713(9) 0.17344(8) 0.93728(9) 0.0448(2) Uani 1 1 d . .
F4 F 0.30544(9) 0.33761(8) 1.05650(7) 0.0419(2) Uani 1 1 d . .
F5 F 0.49599(8) 0.37706(6) 0.98312(6) 0.03079(17) Uani 1 1 d . .
F6 F 0.78479(7) 0.40579(6) 0.93184(6) 0.02818(16) Uani 1 1 d . .
F7 F 0.97348(8) 0.34409(8) 1.07724(7) 0.0392(2) Uani 1 1 d . .
F8 F 0.95040(9) 0.14002(8) 1.10929(7) 0.0424(2) Uani 1 1 d . .
F9 F 0.72619(9) 0.00016(7) 0.99435(7) 0.0389(2) Uani 1 1 d . .
F10 F 0.53678(8) 0.05797(6) 0.84195(7) 0.03056(17) Uani 1 1 d . .
O1 O 0.33159(8) 0.27623(6) 0.58228(6) 0.01819(16) Uani 1 1 d . .
O2 O 0.54267(8) 0.38679(6) 0.79023(7) 0.01825(16) Uani 1 1 d . .
C1 C 0.24986(11) 0.43203(9) 0.54253(10) 0.0191(2) Uani 1 1 d . .
C2 C 0.19493(12) 0.49107(10) 0.46381(10) 0.0228(2) Uani 1 1 d . .
H2A H 0.174937 0.559006 0.488295 0.027 Uiso 1 1 calc R U
C3 C 0.16962(12) 0.45063(10) 0.35010(11) 0.0246(2) Uani 1 1 d . .
H3 H 0.131434 0.490809 0.297083 0.029 Uiso 1 1 calc R U
C4 C 0.19960(11) 0.35181(10) 0.31293(10) 0.0221(2) Uani 1 1 d . .
H4 H 0.182028 0.325456 0.234812 0.026 Uiso 1 1 calc R U
C5 C 0.25504(11) 0.29104(9) 0.38883(10) 0.0190(2) Uani 1 1 d . .
C6 C 0.27877(10) 0.33316(9) 0.50238(9) 0.0177(2) Uani 1 1 d . .
C7 C 0.28638(11) 0.18026(9) 0.35669(9) 0.0203(2) Uani 1 1 d . .
C8 C 0.40859(11) 0.17405(9) 0.45040(9) 0.0181(2) Uani 1 1 d . .
C9 C 0.50603(11) 0.12365(9) 0.43382(10) 0.0212(2) Uani 1 1 d . .
H9 H 0.503465 0.096858 0.359468 0.025 Uiso 1 1 calc R U
C10 C 0.60673(11) 0.11240(10) 0.52527(10) 0.0221(2) Uani 1 1 d . .
H10 H 0.673533 0.079025 0.513371 0.026 Uiso 1 1 calc R U
C11 C 0.61025(11) 0.14981(9) 0.63432(10) 0.0194(2) Uani 1 1 d . .
H11 H 0.677820 0.138140 0.695663 0.023 Uiso 1 1 calc R U
C12 C 0.51723(11) 0.20422(9) 0.65670(9) 0.0171(2) Uani 1 1 d . .
C13 C 0.42086(10) 0.21620(9) 0.56132(9) 0.0168(2) Uani 1 1 d . .
C14 C 0.29830(13) 0.15899(12) 0.24074(10) 0.0293(3) Uani 1 1 d . .
H14A H 0.216753 0.160588 0.183279 0.044 Uiso 1 1 calc R U
H14B H 0.321776 0.088185 0.224738 0.044 Uiso 1 1 calc R U
H14C H 0.364010 0.214548 0.239813 0.044 Uiso 1 1 calc R U
C15 C 0.17844(12) 0.09480(10) 0.35528(11) 0.0264(3) Uani 1 1 d . .
H15A H 0.098186 0.099851 0.298220 0.040 Uiso 1 1 calc R U
H15B H 0.170368 0.107551 0.429508 0.040 Uiso 1 1 calc R U
H15C H 0.198420 0.022883 0.337225 0.040 Uiso 1 1 calc R U
C16 C 0.27328(12) 0.61528(9) 0.71805(10) 0.0207(2) Uani 1 1 d . .
C17 C 0.38439(13) 0.69110(10) 0.77477(11) 0.0273(3) Uani 1 1 d . .
H17 H 0.463736 0.667998 0.801121 0.033 Uiso 1 1 calc R U
C18 C 0.37984(15) 0.80033(11) 0.79304(14) 0.0365(3) Uani 1 1 d . .
H18 H 0.455844 0.851664 0.832311 0.044 Uiso 1 1 calc R U
C19 C 0.26471(17) 0.83430(11) 0.75406(13) 0.0375(3) Uani 1 1 d . .
H19 H 0.261841 0.909007 0.765238 0.045 Uiso 1 1 calc R U
C20 C 0.15350(15) 0.75949(12) 0.69872(12) 0.0348(3) Uani 1 1 d . .
H20 H 0.074459 0.783075 0.672400 0.042 Uiso 1 1 calc R U
C21 C 0.15710(13) 0.65028(11) 0.68158(11) 0.0274(3) Uani 1 1 d . .
H21 H 0.080416 0.599266 0.644981 0.033 Uiso 1 1 calc R U
C22 C 0.14840(11) 0.40810(9) 0.71330(10) 0.0203(2) Uani 1 1 d . .
C23 C 0.05558(13) 0.32814(11) 0.63028(11) 0.0280(3) Uani 1 1 d . .
H23 H 0.061429 0.306911 0.558077 0.034 Uiso 1 1 calc R U
C24 C -0.04577(13) 0.27925(12) 0.65287(13) 0.0341(3) Uani 1 1 d . .
H24 H -0.109036 0.224735 0.595969 0.041 Uiso 1 1 calc R U
C25 C -0.05484(13) 0.30968(11) 0.75786(13) 0.0319(3) Uani 1 1 d . .
H25 H -0.124139 0.275931 0.772927 0.038 Uiso 1 1 calc R U
C26 C 0.03710(13) 0.38935(11) 0.84109(12) 0.0294(3) Uani 1 1 d . .
H26 H 0.030434 0.410797 0.912939 0.035 Uiso 1 1 calc R U
C27 C 0.13872(12) 0.43762(10) 0.81920(11) 0.0250(2) Uani 1 1 d . .
H27 H 0.202427 0.491299 0.876770 0.030 Uiso 1 1 calc R U
C28 C 0.40230(11) 0.23582(9) 0.81831(10) 0.0191(2) Uani 1 1 d . .
C29 C 0.29813(12) 0.15354(10) 0.76118(10) 0.0226(2) Uani 1 1 d . .
C30 C 0.19922(12) 0.13223(11) 0.79912(12) 0.0290(3) Uani 1 1 d . .
C31 C 0.20178(13) 0.19341(12) 0.89910(13) 0.0311(3) Uani 1 1 d . .
C32 C 0.30274(13) 0.27549(11) 0.95951(11) 0.0287(3) Uani 1 1 d . .
C33 C 0.39979(12) 0.29504(10) 0.91897(10) 0.0231(2) Uani 1 1 d . .
C34 C 0.64935(11) 0.23517(9) 0.87860(9) 0.0188(2) Uani 1 1 d . .
C35 C 0.76388(12) 0.30339(10) 0.94276(10) 0.0219(2) Uani 1 1 d . .
C36 C 0.86472(12) 0.27323(11) 1.01955(10) 0.0272(3) Uani 1 1 d . .
C37 C 0.85354(13) 0.17073(12) 1.03602(10) 0.0297(3) Uani 1 1 d . .
C38 C 0.74077(14) 0.09972(11) 0.97658(10) 0.0276(3) Uani 1 1 d . .
C39 C 0.64330(12) 0.13271(10) 0.89983(10) 0.0229(2) Uani 1 1 d . .
C40 C 0.61207(12) 0.43740(10) 0.72998(11) 0.0251(2) Uani 1 1 d . .
H40A H 0.680231 0.398173 0.724632 0.038 Uiso 1 1 calc R U
H40B H 0.648874 0.512182 0.770787 0.038 Uiso 1 1 calc R U
H40C H 0.553723 0.435836 0.654075 0.038 Uiso 1 1 calc R U
H2 H 0.4679(17) 0.4108(13) 0.7744(14) 0.030 Uiso 1 1 d . U
B1 B 0.52616(12) 0.26031(10) 0.78203(10) 0.0169(2) Uani 1 1 d . .

loop_
_atom_site_aniso_label
_atom_site_aniso_U_11
_atom_site_aniso_U_22
_atom_site_aniso_U_33
_atom_site_aniso_U_23
_atom_site_aniso_U_13
_atom_site_aniso_U_12
P1 0.01657(14) 0.01770(14) 0.01916(14) 0.00441(10) 0.00565(11) 0.00548(10)
F1 0.0291(4) 0.0239(4) 0.0300(4) 0.0007(3) 0.0090(3) -0.0040(3)
F2 0.0257(4) 0.0364(5) 0.0631(6) 0.0141(4) 0.0155(4) -0.0057(3)
F3 0.0376(5) 0.0562(6) 0.0663(6) 0.0353(5) 0.0373(5) 0.0193(4)
F4 0.0510(5) 0.0539(5) 0.0339(4) 0.0109(4) 0.0281(4) 0.0209(4)
F5 0.0344(4) 0.0314(4) 0.0230(4) -0.0004(3) 0.0103(3) 0.0023(3)
F6 0.0229(4) 0.0268(4) 0.0277(4) 0.0056(3) 0.0020(3) -0.0009(3)
F7 0.0207(4) 0.0536(5) 0.0304(4) 0.0067(4) -0.0049(3) 0.0026(4)
F8 0.0370(5) 0.0614(6) 0.0276(4) 0.0162(4) 0.0009(4) 0.0286(4)
F9 0.0558(6) 0.0306(4) 0.0322(4) 0.0155(3) 0.0097(4) 0.0218(4)
F10 0.0315(4) 0.0200(3) 0.0330(4) 0.0070(3) 0.0022(3) 0.0036(3)
O1 0.0194(4) 0.0210(4) 0.0161(4) 0.0068(3) 0.0059(3) 0.0091(3)
O2 0.0169(4) 0.0166(4) 0.0213(4) 0.0053(3) 0.0062(3) 0.0038(3)
C1 0.0163(5) 0.0215(5) 0.0206(5) 0.0066(4) 0.0064(4) 0.0050(4)
C2 0.0217(6) 0.0231(6) 0.0262(6) 0.0096(5) 0.0085(5) 0.0084(4)
C3 0.0234(6) 0.0289(6) 0.0247(6) 0.0144(5) 0.0071(5) 0.0091(5)
C4 0.0192(5) 0.0285(6) 0.0184(5) 0.0084(5) 0.0050(4) 0.0048(5)
C5 0.0151(5) 0.0223(5) 0.0189(5) 0.0057(4) 0.0045(4) 0.0037(4)
C6 0.0143(5) 0.0210(5) 0.0184(5) 0.0082(4) 0.0042(4) 0.0046(4)
C7 0.0189(5) 0.0230(6) 0.0165(5) 0.0033(4) 0.0036(4) 0.0053(4)
C8 0.0173(5) 0.0180(5) 0.0178(5) 0.0040(4) 0.0047(4) 0.0030(4)
C9 0.0216(6) 0.0228(6) 0.0186(5) 0.0020(4) 0.0078(5) 0.0043(4)
C10 0.0187(5) 0.0230(6) 0.0247(6) 0.0036(4) 0.0081(5) 0.0068(4)
C11 0.0161(5) 0.0192(5) 0.0206(5) 0.0043(4) 0.0033(4) 0.0041(4)
C12 0.0165(5) 0.0153(5) 0.0180(5) 0.0036(4) 0.0048(4) 0.0020(4)
C13 0.0155(5) 0.0158(5) 0.0192(5) 0.0037(4) 0.0062(4) 0.0041(4)
C14 0.0305(7) 0.0388(7) 0.0168(6) 0.0040(5) 0.0048(5) 0.0148(6)
C15 0.0207(6) 0.0232(6) 0.0281(6) 0.0039(5) 0.0013(5) 0.0016(5)
C16 0.0226(6) 0.0196(5) 0.0219(5) 0.0053(4) 0.0095(5) 0.0064(4)
C17 0.0256(6) 0.0237(6) 0.0329(7) 0.0049(5) 0.0121(5) 0.0032(5)
C18 0.0426(8) 0.0215(6) 0.0469(8) 0.0021(6) 0.0232(7) -0.0015(6)
C19 0.0597(10) 0.0212(6) 0.0440(8) 0.0098(6) 0.0307(8) 0.0156(6)
C20 0.0430(8) 0.0344(7) 0.0355(7) 0.0118(6) 0.0178(6) 0.0239(6)
C21 0.0249(6) 0.0279(6) 0.0298(6) 0.0051(5) 0.0093(5) 0.0106(5)
C22 0.0188(5) 0.0200(5) 0.0239(6) 0.0079(4) 0.0074(5) 0.0071(4)
C23 0.0255(6) 0.0291(6) 0.0271(6) 0.0031(5) 0.0092(5) 0.0012(5)
C24 0.0258(7) 0.0307(7) 0.0410(8) 0.0036(6) 0.0106(6) -0.0026(5)
C25 0.0255(6) 0.0325(7) 0.0458(8) 0.0171(6) 0.0183(6) 0.0071(5)
C26 0.0319(7) 0.0335(7) 0.0317(7) 0.0138(5) 0.0177(6) 0.0121(5)
C27 0.0257(6) 0.0250(6) 0.0251(6) 0.0064(5) 0.0094(5) 0.0063(5)
C28 0.0194(5) 0.0196(5) 0.0202(5) 0.0088(4) 0.0063(4) 0.0068(4)
C29 0.0224(6) 0.0210(6) 0.0256(6) 0.0089(5) 0.0078(5) 0.0056(5)
C30 0.0210(6) 0.0262(6) 0.0427(7) 0.0167(6) 0.0106(5) 0.0038(5)
C31 0.0283(7) 0.0380(7) 0.0445(8) 0.0258(6) 0.0236(6) 0.0164(6)
C32 0.0343(7) 0.0342(7) 0.0285(6) 0.0143(5) 0.0184(6) 0.0169(6)
C33 0.0251(6) 0.0240(6) 0.0228(6) 0.0088(5) 0.0090(5) 0.0081(5)
C34 0.0194(5) 0.0223(5) 0.0144(5) 0.0034(4) 0.0052(4) 0.0072(4)
C35 0.0214(6) 0.0260(6) 0.0173(5) 0.0042(4) 0.0058(5) 0.0060(5)
C36 0.0194(6) 0.0396(7) 0.0176(6) 0.0028(5) 0.0019(5) 0.0067(5)
C37 0.0278(7) 0.0444(8) 0.0172(6) 0.0091(5) 0.0034(5) 0.0204(6)
C38 0.0379(7) 0.0275(6) 0.0207(6) 0.0087(5) 0.0098(5) 0.0171(5)
C39 0.0250(6) 0.0230(6) 0.0191(5) 0.0039(4) 0.0052(5) 0.0077(5)
C40 0.0252(6) 0.0239(6) 0.0279(6) 0.0087(5) 0.0108(5) 0.0018(5)
B1 0.0156(6) 0.0154(5) 0.0177(6) 0.0040(4) 0.0035(5) 0.0030(4)

loop_
_atom_type_symbol
_atom_type_description
_atom_type_scat_dispersion_real
_atom_type_scat_dispersion_imag
_atom_type_scat_source
C C 0.0181 0.0091 'International Tables Vol C Tables 4.2.6.8 and 6.1.1.4'
H H 0.0000 0.0000 'International Tables Vol C Tables 4.2.6.8 and 6.1.1.4'
B B 0.0090 0.0039 'International Tables Vol C Tables 4.2.6.8 and 6.1.1.4'
F F 0.0727 0.0534 'International Tables Vol C Tables 4.2.6.8 and 6.1.1.4'
O O 0.0492 0.0322 'International Tables Vol C Tables 4.2.6.8 and 6.1.1.4'
P P 0.2955 0.4335 'International Tables Vol C Tables 4.2.6.8 and 6.1.1.4'

loop_
_geom_angle_atom_site_label_1
_geom_angle_atom_site_label_2
_geom_angle_atom_site_label_3
_geom_angle
C16 P1 C1 104.23(5)
C16 P1 C22 103.17(5)
C1 P1 C22 102.75(5)
C6 O1 C13 115.42(8)
C40 O2 B1 121.33(9)
C40 O2 H2 106.4(11)
B1 O2 H2 112.7(11)
C6 C1 C2 117.69(11)
C6 C1 P1 116.91(9)
C2 C1 P1 125.40(9)
C3 C2 C1 120.17(11)
C3 C2 H2A 119.9
C1 C2 H2A 119.9
C2 C3 C4 120.65(11)
C2 C3 H3 119.7
C4 C3 H3 119.7
C3 C4 C5 120.83(11)
C3 C4 H4 119.6
C5 C4 H4 119.6
C6 C5 C4 117.36(11)
C6 C5 C7 117.56(10)
C4 C5 C7 125.02(10)
O1 C6 C5 120.49(10)
O1 C6 C1 116.22(10)
C5 C6 C1 123.29(10)
C5 C7 C14 112.19(10)
C5 C7 C8 106.71(9)
C14 C7 C8 112.50(10)
C5 C7 C15 108.29(10)
C14 C7 C15 108.86(10)
C8 C7 C15 108.13(9)
C13 C8 C9 117.09(10)
C13 C8 C7 117.89(10)
C9 C8 C7 124.91(10)
C10 C9 C8 120.35(11)
C10 C9 H9 119.8
C8 C9 H9 119.8
C9 C10 C11 120.22(11)
C9 C10 H10 119.9
C11 C10 H10 119.9
C10 C11 C12 122.13(11)
C10 C11 H11 118.9
C12 C11 H11 118.9
C13 C12 C11 114.82(10)
C13 C12 B1 121.33(10)
C11 C12 B1 123.55(10)
C8 C13 C12 125.16(10)
C8 C13 O1 119.25(10)
C12 C13 O1 115.58(9)
C7 C14 H14A 109.5
C7 C14 H14B 109.5
H14A C14 H14B 109.5
C7 C14 H14C 109.5
H14A C14 H14C 109.5
H14B C14 H14C 109.5
C7 C15 H15A 109.5
C7 C15 H15B 109.5
H15A C15 H15B 109.5
C7 C15 H15C 109.5
H15A C15 H15C 109.5
H15B C15 H15C 109.5
C17 C16 C21 119.21(11)
C17 C16 P1 117.48(9)
C21 C16 P1 123.30(10)
C18 C17 C16 120.37(13)
C18 C17 H17 119.8
C16 C17 H17 119.8
C19 C18 C17 119.99(14)
C19 C18 H18 120.0
C17 C18 H18 120.0
C18 C19 C20 120.06(13)
C18 C19 H19 120.0
C20 C19 H19 120.0
C19 C20 C21 120.26(13)
C19 C20 H20 119.9
C21 C20 H20 119.9
C20 C21 C16 120.06(13)
C20 C21 H21 120.0
C16 C21 H21 120.0
C23 C22 C27 119.13(11)
C23 C22 P1 123.67(9)
C27 C22 P1 117.13(9)
C24 C23 C22 120.07(12)
C24 C23 H23 120.0
C22 C23 H23 120.0
C25 C24 C23 120.28(13)
C25 C24 H24 119.9
C23 C24 H24 119.9
C24 C25 C26 120.07(12)
C24 C25 H25 120.0
C26 C25 H25 120.0
C27 C26 C25 119.82(12)
C27 C26 H26 120.1
C25 C26 H26 120.1
C26 C27 C22 120.62(12)
C26 C27 H27 119.7
C22 C27 H27 119.7
C29 C28 C33 113.94(11)
C29 C28 B1 125.86(10)
C33 C28 B1 120.02(10)
F1 C29 C30 115.64(11)
F1 C29 C28 120.75(11)
C30 C29 C28 123.59(12)
F2 C30 C31 119.80(12)
F2 C30 C29 120.28(13)
C31 C30 C29 119.92(12)
F3 C31 C32 120.31(13)
F3 C31 C30 120.64(14)
C32 C31 C30 119.05(12)
F4 C32 C31 119.79(12)
F4 C32 C33 120.59(13)
C31 C32 C33 119.60(12)
F5 C33 C32 116.20(11)
F5 C33 C28 119.92(11)
C32 C33 C28 123.89(12)
C35 C34 C39 113.60(11)
C35 C34 B1 128.19(10)
C39 C34 B1 118.20(10)
F6 C35 C34 120.81(10)
F6 C35 C36 115.26(11)
C34 C35 C36 123.92(12)
F7 C36 C37 120.08(12)
F7 C36 C35 120.12(12)
C37 C36 C35 119.79(12)
F8 C37 C36 120.56(13)
F8 C37 C38 120.39(13)
C36 C37 C38 119.06(12)
F9 C38 C37 120.04(12)
F9 C38 C39 120.73(13)
C37 C38 C39 119.23(12)
F10 C39 C38 116.13(11)
F10 C39 C34 119.49(10)
C38 C39 C34 124.37(12)
O2 C40 H40A 109.5
O2 C40 H40B 109.5
H40A C40 H40B 109.5
O2 C40 H40C 109.5
H40A C40 H40C 109.5
H40B C40 H40C 109.5
O2 B1 C12 106.54(9)
O2 B1 C28 103.00(8)
C12 B1 C28 118.72(9)
O2 B1 C34 109.01(9)
C12 B1 C34 111.42(9)
C28 B1 C34 107.53(9)

loop_
_geom_bond_atom_site_label_1
_geom_bond_atom_site_label_2
_geom_bond_distance
P1 C16 1.8222(12)
P1 C1 1.8261(12)
P1 C22 1.8269(12)
F1 C29 1.3472(14)
F2 C30 1.3424(16)
F3 C31 1.3410(15)
F4 C32 1.3476(16)
F5 C33 1.3514(15)
F6 C35 1.3528(14)
F7 C36 1.3454(15)
F8 C37 1.3400(14)
F9 C38 1.3428(15)
F10 C39 1.3541(15)
O1 C6 1.3847(13)
O1 C13 1.4009(13)
O2 C40 1.4593(14)
O2 B1 1.5958(14)
O2 H2 0.905(18)
C1 C6 1.3970(16)
C1 C2 1.3996(16)
C2 C3 1.3874(18)
C2 H2A 0.9500
C3 C4 1.3914(18)
C3 H3 0.9500
C4 C5 1.3930(16)
C4 H4 0.9500
C5 C6 1.3925(16)
C5 C7 1.5213(16)
C7 C14 1.5275(16)
C7 C8 1.5289(15)
C7 C15 1.5476(17)
C8 C13 1.3925(15)
C8 C9 1.3936(16)
C9 C10 1.3868(17)
C9 H9 0.9500
C10 C11 1.3902(16)
C10 H10 0.9500
C11 C12 1.4028(16)
C11 H11 0.9500
C12 C13 1.3958(16)
C12 B1 1.6146(16)
C14 H14A 0.9800
C14 H14B 0.9800
C14 H14C 0.9800
C15 H15A 0.9800
C15 H15B 0.9800
C15 H15C 0.9800
C16 C17 1.3929(18)
C16 C21 1.3958(17)
C17 C18 1.3896(19)
C17 H17 0.9500
C18 C19 1.382(2)
C18 H18 0.9500
C19 C20 1.385(2)
C19 H19 0.9500
C20 C21 1.3872(19)
C20 H20 0.9500
C21 H21 0.9500
C22 C23 1.3913(17)
C22 C27 1.3965(17)
C23 C24 1.3910(19)
C23 H23 0.9500
C24 C25 1.383(2)
C24 H24 0.9500
C25 C26 1.386(2)
C25 H25 0.9500
C26 C27 1.3852(18)
C26 H26 0.9500
C27 H27 0.9500
C28 C29 1.3893(17)
C28 C33 1.3938(17)
C28 B1 1.6386(17)
C29 C30 1.3856(18)
C30 C31 1.375(2)
C31 C32 1.372(2)
C32 C33 1.3851(18)
C34 C35 1.3863(17)
C34 C39 1.3918(17)
C34 B1 1.6425(16)
C35 C36 1.3866(18)
C36 C37 1.371(2)
C37 C38 1.379(2)
C38 C39 1.3817(17)
C40 H40A 0.9800
C40 H40B 0.9800
C40 H40C 0.9800

loop_
_geom_torsion_atom_site_label_1
_geom_torsion_atom_site_label_2
_geom_torsion_atom_site_label_3
_geom_torsion_atom_site_label_4
_geom_torsion
C16 P1 C1 C6 167.17(9)
C22 P1 C1 C6 -85.47(10)
C16 P1 C1 C2 -12.32(12)
C22 P1 C1 C2 95.04(11)
C6 C1 C2 C3 0.71(17)
P1 C1 C2 C3 -179.80(9)
C1 C2 C3 C4 -0.72(19)
C2 C3 C4 C5 0.32(19)
C3 C4 C5 C6 0.05(17)
C3 C4 C5 C7 177.30(11)
C13 O1 C6 C5 35.24(14)
C13 O1 C6 C1 -145.81(10)
C4 C5 C6 O1 178.83(10)
C7 C5 C6 O1 1.38(16)
C4 C5 C6 C1 -0.04(17)
C7 C5 C6 C1 -177.49(10)
C2 C1 C6 O1 -179.25(10)
P1 C1 C6 O1 1.21(14)
C2 C1 C6 C5 -0.34(17)
P1 C1 C6 C5 -179.87(9)
C6 C5 C7 C14 -161.15(11)
C4 C5 C7 C14 21.61(16)
C6 C5 C7 C8 -37.51(13)
C4 C5 C7 C8 145.25(11)
C6 C5 C7 C15 78.68(12)
C4 C5 C7 C15 -98.55(13)
C5 C7 C8 C13 41.66(13)
C14 C7 C8 C13 165.10(11)
C15 C7 C8 C13 -74.65(13)
C5 C7 C8 C9 -142.31(11)
C14 C7 C8 C9 -18.86(16)
C15 C7 C8 C9 101.39(13)
C13 C8 C9 C10 3.03(17)
C7 C8 C9 C10 -173.04(11)
C8 C9 C10 C11 1.04(18)
C9 C10 C11 C12 -3.11(18)
C10 C11 C12 C13 0.88(16)
C10 C11 C12 B1 -172.95(11)
C9 C8 C13 C12 -5.57(17)
C7 C8 C13 C12 170.79(11)
C9 C8 C13 O1 174.15(10)
C7 C8 C13 O1 -9.50(15)
C11 C12 C13 C8 3.59(16)
B1 C12 C13 C8 177.57(10)
C11 C12 C13 O1 -176.13(9)
B1 C12 C13 O1 -2.15(15)
C6 O1 C13 C8 -30.72(14)
C6 O1 C13 C12 149.03(10)
C1 P1 C16 C17 -110.44(10)
C22 P1 C16 C17 142.51(10)
C1 P1 C16 C21 69.08(12)
C22 P1 C16 C21 -37.97(12)
C21 C16 C17 C18 -1.14(19)
P1 C16 C17 C18 178.39(11)
C16 C17 C18 C19 -0.5(2)
C17 C18 C19 C20 1.3(2)
C18 C19 C20 C21 -0.4(2)
C19 C20 C21 C16 -1.3(2)
C17 C16 C21 C20 2.05(19)
P1 C16 C21 C20 -177.46(10)
C16 P1 C22 C23 120.83(11)
C1 P1 C22 C23 12.67(12)
C16 P1 C22 C27 -62.02(10)
C1 P1 C22 C27 -170.19(9)
C27 C22 C23 C24 0.51(19)
P1 C22 C23 C24 177.60(11)
C22 C23 C24 C25 -0.1(2)
C23 C24 C25 C26 0.1(2)
C24 C25 C26 C27 -0.7(2)
C25 C26 C27 C22 1.12(19)
C23 C22 C27 C26 -1.04(18)
P1 C22 C27 C26 -178.32(10)
C33 C28 C29 F1 -177.34(10)
B1 C28 C29 F1 -2.17(18)
C33 C28 C29 C30 0.77(17)
B1 C28 C29 C30 175.95(11)
F1 C29 C30 F2 -2.14(17)
C28 C29 C30 F2 179.66(11)
F1 C29 C30 C31 177.42(11)
C28 C29 C30 C31 -0.78(19)
F2 C30 C31 F3 -0.08(19)
C29 C30 C31 F3 -179.64(11)
F2 C30 C31 C32 179.95(12)
C29 C30 C31 C32 0.39(19)
F3 C31 C32 F4 -1.32(19)
C30 C31 C32 F4 178.65(12)
F3 C31 C32 C33 179.95(11)
C30 C31 C32 C33 -0.08(19)
F4 C32 C33 F5 1.36(18)
C31 C32 C33 F5 -179.92(11)
F4 C32 C33 C28 -178.59(11)
C31 C32 C33 C28 0.1(2)
C29 C28 C33 F5 179.60(10)
B1 C28 C33 F5 4.12(16)
C29 C28 C33 C32 -0.44(18)
B1 C28 C33 C32 -175.93(11)
C39 C34 C35 F6 179.87(10)
B1 C34 C35 F6 1.36(18)
C39 C34 C35 C36 1.18(17)
B1 C34 C35 C36 -177.33(11)
F6 C35 C36 F7 0.22(17)
C34 C35 C36 F7 178.98(11)
F6 C35 C36 C37 -179.39(11)
C34 C35 C36 C37 -0.63(19)
F7 C36 C37 F8 -0.11(19)
C35 C36 C37 F8 179.50(11)
F7 C36 C37 C38 179.50(11)
C35 C36 C37 C38 -0.89(19)
F8 C37 C38 F9 1.97(19)
C36 C37 C38 F9 -177.64(11)
F8 C37 C38 C39 -178.67(11)
C36 C37 C38 C39 1.72(19)
F9 C38 C39 F10 -2.61(17)
C37 C38 C39 F10 178.04(11)
F9 C38 C39 C34 178.21(11)
C37 C38 C39 C34 -1.15(19)
C35 C34 C39 F10 -179.45(10)
B1 C34 C39 F10 -0.77(16)
C35 C34 C39 C38 -0.29(17)
B1 C34 C39 C38 178.39(11)
C40 O2 B1 C12 -33.13(13)
C40 O2 B1 C28 -158.80(9)
C40 O2 B1 C34 87.22(12)
C13 C12 B1 O2 -60.23(13)
C11 C12 B1 O2 113.21(11)
C13 C12 B1 C28 55.27(14)
C11 C12 B1 C28 -131.29(11)
C13 C12 B1 C34 -179.02(10)
C11 C12 B1 C34 -5.57(15)
C29 C28 B1 O2 132.15(11)
C33 C28 B1 O2 -52.95(13)
C29 C28 B1 C12 14.77(16)
C33 C28 B1 C12 -170.32(10)
C29 C28 B1 C34 -112.80(12)
C33 C28 B1 C34 62.11(13)
C35 C34 B1 O2 -13.11(15)
C39 C34 B1 O2 168.44(10)
C35 C34 B1 C12 104.20(13)
C39 C34 B1 C12 -74.26(13)
C35 C34 B1 C28 -124.11(12)
C39 C34 B1 C28 57.44(13)
